data_2215164
loop_
_publ_author_name
'Zi-Qiang Tang'
'Xu-Dong Cao'
'Bo Jiang'
'Chun-Mei Li'
'Dian-Xiang Zhou'

_publ_section_title
9-(1,3-Benzodioxol-5-yl)-3,3,6,6-tetramethyl-10-<i>p</i>-tolyl-3,4,6,7-tetrahydroacridine-1,8(2<i>H</i>,5<i>H</i>,9<i>H</i>,10<i>H</i>)-dione
_journal_coeditor_code HK2306
_journal_issue 9
_journal_name_full 'Acta Crystallographica Section E'
_journal_page_first o3811
_journal_page_last o3811
_journal_paper_doi 10.1107/S1600536807038998
_journal_volume 63
_journal_year 2007
_chemical_formula_iupac 'C31 H33 N O4'
_chemical_formula_moiety 'C31 H33 N O4'
_chemical_formula_sum 'C31 H33 N O4'
_chemical_formula_weight 483.58
_chemical_melting_point 536.5(5)
_chemical_name_systematic
;
9-(1,3-Benzodioxol-5-yl)-3,3,6,6-tetramethyl-10-p-tolyl-3,4,6,7-
tetrahydroacridine-1,8(2H,5H,9H,10H)-dione
;
_space_group_IT_number 14
_symmetry_cell_setting monoclinic
_symmetry_space_group_name_Hall '-P 2ybc'
_symmetry_space_group_name_H-M 'P 1 21/c 1'
_atom_sites_solution_hydrogens geom
_atom_sites_solution_primary direct
_atom_sites_solution_secondary difmap
_cell_angle_alpha 90.00
_cell_angle_beta 102.286(3)
_cell_angle_gamma 90.00
_cell_formula_units_Z 4
_cell_length_a 12.344(3)
_cell_length_b 11.074(2)
_cell_length_c 19.772(3)
_cell_measurement_reflns_used 1625
_cell_measurement_temperature 298(2)
_cell_measurement_theta_max 20.021
_cell_measurement_theta_min 2.405
_cell_volume 2640.9(9)
_computing_cell_refinement 'SAINT (Bruker, 1997)'
_computing_data_collection 'SMART (Bruker, 1997)'
_computing_data_reduction SAINT
_computing_molecular_graphics 'SHELXTL (Bruker, 1997)'
_computing_publication_material SHELXTL
_computing_structure_refinement 'SHELXL97 (Sheldrick, 1997)'
_computing_structure_solution 'SHELXS97 (Sheldrick, 1997)'
_diffrn_ambient_temperature 298(2)
_diffrn_measured_fraction_theta_full 1.000
_diffrn_measured_fraction_theta_max 1.000
_diffrn_measurement_device_type 'Bruker CCD area-detector'
_diffrn_measurement_method '\f and \w'
_diffrn_radiation_monochromator graphite
_diffrn_radiation_source 'fine-focus sealed tube'
_diffrn_radiation_type MoK\a
_diffrn_radiation_wavelength 0.71073
_diffrn_reflns_av_R_equivalents 0.0647
_diffrn_reflns_av_sigmaI/netI 0.0911
_diffrn_reflns_limit_h_max 14
_diffrn_reflns_limit_h_min -14
_diffrn_reflns_limit_k_max 10
_diffrn_reflns_limit_k_min -13
_diffrn_reflns_limit_l_max 23
_diffrn_reflns_limit_l_min -21
_diffrn_reflns_number 13410
_diffrn_reflns_theta_full 25.01
_diffrn_reflns_theta_max 25.01
_diffrn_reflns_theta_min 1.69
_exptl_absorpt_coefficient_mu 0.080
_exptl_absorpt_correction_T_max 0.9680
_exptl_absorpt_correction_T_min 0.9650
_exptl_absorpt_correction_type multi-scan
_exptl_absorpt_process_details '(SADABS; Sheldrick, 1996)'
_exptl_crystal_colour yellow
_exptl_crystal_density_diffrn 1.216
_exptl_crystal_density_method 'not measured'
_exptl_crystal_description block
_exptl_crystal_F_000 1032
_exptl_crystal_size_max 0.45
_exptl_crystal_size_mid 0.43
_exptl_crystal_size_min 0.41
_refine_diff_density_max 0.241
_refine_diff_density_min -0.177
_refine_ls_extinction_method none
_refine_ls_goodness_of_fit_ref 1.005
_refine_ls_hydrogen_treatment constr
_refine_ls_matrix_type full
_refine_ls_number_parameters 325
_refine_ls_number_reflns 4650
_refine_ls_number_restraints 0
_refine_ls_restrained_S_all 1.005
_refine_ls_R_factor_all 0.1498
_refine_ls_R_factor_gt 0.0507
_refine_ls_shift/su_max 0.000
_refine_ls_shift/su_mean 0.000
_refine_ls_structure_factor_coef Fsqd
_refine_ls_weighting_details 'calc w=1/[\s^2^(Fo^2^)+(0.0478P)^2^+1.2257P] where P=(Fo^2^+2Fc^2^)/3'
_refine_ls_weighting_scheme calc
_refine_ls_wR_factor_gt 0.1085
_refine_ls_wR_factor_ref 0.1629
_reflns_number_gt 2042
_reflns_number_total 4650
_reflns_threshold_expression I>2\s(I)
_cod_data_source_file hk2306.cif
_cod_data_source_block I
_cod_depositor_comments
;
The following automatic conversions were performed:

'_chemical_melting_point' value '536-537' was changed to '536.5(5)' -
the average value was taken and precision was estimated.

Automatic conversion script
Id: cif_fix_values 1646 2011-03-28 12:23:43Z adriana 

The following automatic conversions were performed:

'_chemical_melting_point' value '536-537' was changed to '536.5(5)' -
the average value was taken and precision was estimated.

Automatic conversion script
Id: cif_fix_values 1715 2011-07-08 13:25:40Z adriana 
;
_cod_original_cell_volume 2640.8(9)
_cod_original_sg_symbol_H-M 'P 21/c'
_cod_database_code 2215164
_cod_database_fobs_code 2215164

loop_
_symmetry_equiv_pos_as_xyz
'x, y, z'
'-x, y+1/2, -z+1/2'
'-x, -y, -z'
'x, -y-1/2, z-1/2'

loop_
_atom_site_type_symbol
_atom_site_label
_atom_site_fract_x
_atom_site_fract_y
_atom_site_fract_z
_atom_site_U_iso_or_equiv
_atom_site_adp_type
_atom_site_calc_flag
_atom_site_refinement_flags
_atom_site_occupancy
N N1 0.7022(2) 0.4428(2) 0.13499(13) 0.0414(7) Uani d . 1
O O1 0.5690(2) 0.8299(2) 0.17756(13) 0.0668(8) Uani d . 1
O O2 0.5793(2) 0.6872(2) -0.06130(12) 0.0637(8) Uani d . 1
O O3 0.8218(2) 1.0740(2) 0.04178(14) 0.0713(8) Uani d . 1
O O4 0.9999(2) 1.0020(3) 0.08198(13) 0.0699(8) Uani d . 1
C C1 0.6706(3) 0.5297(3) 0.17899(16) 0.0384(8) Uani d . 1
C C2 0.6709(3) 0.4912(3) 0.25162(16) 0.0503(10) Uani d . 1
H H2A 0.7352 0.4406 0.2682 0.060 Uiso calc R 1
H H2B 0.6053 0.4430 0.2516 0.060 Uiso calc R 1
C C3 0.6732(3) 0.5971(3) 0.30138(17) 0.0488(9) Uani d . 1
C C4 0.5838(3) 0.6862(3) 0.26838(17) 0.0539(10) Uani d . 1
H H4A 0.5117 0.6487 0.2643 0.065 Uiso calc R 1
H H4B 0.5867 0.7561 0.2983 0.065 Uiso calc R 1
C C5 0.5963(3) 0.7270(3) 0.19842(18) 0.0452(9) Uani d . 1
C C6 0.6389(3) 0.6409(3) 0.15455(16) 0.0383(8) Uani d . 1
C C7 0.6459(3) 0.6822(3) 0.08302(16) 0.0413(9) Uani d . 1
H H7 0.5780 0.7271 0.0635 0.050 Uiso calc R 1
C C8 0.6505(3) 0.5736(3) 0.03775(16) 0.0390(8) Uani d . 1
C C9 0.6207(3) 0.5911(3) -0.03669(18) 0.0480(9) Uani d . 1
C C10 0.6382(3) 0.4893(3) -0.08332(17) 0.0555(10) Uani d . 1
H H10A 0.6586 0.5231 -0.1241 0.067 Uiso calc R 1
H H10B 0.5685 0.4469 -0.0984 0.067 Uiso calc R 1
C C11 0.7264(3) 0.3986(3) -0.05075(17) 0.0488(9) Uani d . 1
C C12 0.7002(3) 0.3592(3) 0.01839(16) 0.0490(10) Uani d . 1
H H12A 0.6336 0.3102 0.0093 0.059 Uiso calc R 1
H H12B 0.7605 0.3095 0.0431 0.059 Uiso calc R 1
C C13 0.6836(3) 0.4639(3) 0.06375(17) 0.0402(8) Uani d . 1
C C14 0.7402(3) 0.3254(3) 0.16314(16) 0.0392(8) Uani d . 1
C C15 0.6674(3) 0.2303(3) 0.15984(17) 0.0451(9) Uani d . 1
H H15 0.5932 0.2403 0.1386 0.054 Uiso calc R 1
C C16 0.7049(3) 0.1200(3) 0.18810(18) 0.0536(10) Uani d . 1
H H16 0.6552 0.0561 0.1852 0.064 Uiso calc R 1
C C17 0.8131(4) 0.1026(4) 0.22012(18) 0.0551(11) Uani d . 1
C C18 0.8859(3) 0.1980(4) 0.22254(19) 0.0655(12) Uani d . 1
H H18 0.9601 0.1874 0.2437 0.079 Uiso calc R 1
C C19 0.8505(3) 0.3091(4) 0.19402(18) 0.0542(10) Uani d . 1
H H19 0.9006 0.3723 0.1957 0.065 Uiso calc R 1
C C20 0.8529(4) -0.0184(4) 0.2516(2) 0.0914(16) Uani d . 1
H H20A 0.8080 -0.0425 0.2834 0.137 Uiso calc R 1
H H20B 0.9288 -0.0117 0.2757 0.137 Uiso calc R 1
H H20C 0.8470 -0.0776 0.2155 0.137 Uiso calc R 1
C C21 0.6505(4) 0.5493(3) 0.36970(18) 0.0774(14) Uani d . 1
H H21A 0.7069 0.4922 0.3895 0.116 Uiso calc R 1
H H21B 0.5793 0.5104 0.3612 0.116 Uiso calc R 1
H H21C 0.6509 0.6153 0.4012 0.116 Uiso calc R 1
C C22 0.7864(3) 0.6590(4) 0.3155(2) 0.0779(13) Uani d . 1
H H22A 0.7863 0.7252 0.3468 0.117 Uiso calc R 1
H H22B 0.8014 0.6886 0.2728 0.117 Uiso calc R 1
H H22C 0.8426 0.6020 0.3357 0.117 Uiso calc R 1
C C23 0.7232(3) 0.2880(4) -0.09762(18) 0.0687(12) Uani d . 1
H H23A 0.7775 0.2303 -0.0757 0.103 Uiso calc R 1
H H23B 0.7392 0.3123 -0.1411 0.103 Uiso calc R 1
H H23C 0.6508 0.2520 -0.1055 0.103 Uiso calc R 1
C C24 0.8414(3) 0.4561(4) -0.0385(2) 0.0699(12) Uani d . 1
H H24A 0.8433 0.5258 -0.0093 0.105 Uiso calc R 1
H H24B 0.8574 0.4800 -0.0820 0.105 Uiso calc R 1
H H24C 0.8959 0.3987 -0.0163 0.105 Uiso calc R 1
C C25 0.7441(3) 0.7655(3) 0.08364(16) 0.0401(9) Uani d . 1
C C26 0.7270(3) 0.8843(3) 0.06044(16) 0.0443(9) Uani d . 1
H H26 0.6558 0.9144 0.0445 0.053 Uiso calc R 1
C C27 0.8177(3) 0.9550(3) 0.06181(17) 0.0474(9) Uani d . 1
C C28 0.9232(3) 0.9124(4) 0.08529(18) 0.0486(10) Uani d . 1
C C29 0.9437(3) 0.7974(4) 0.10848(18) 0.0541(10) Uani d . 1
H H29 1.0154 0.7691 0.1246 0.065 Uiso calc R 1
C C30 0.8513(3) 0.7243(3) 0.10683(18) 0.0503(10) Uani d . 1
H H30 0.8622 0.6447 0.1219 0.060 Uiso calc R 1
C C31 0.9356(4) 1.1062(4) 0.0568(2) 0.0729(13) Uani d . 1
H H31A 0.9488 1.1696 0.0914 0.087 Uiso calc R 1
H H31B 0.9566 1.1361 0.0153 0.087 Uiso calc R 1

loop_
_atom_site_aniso_label
_atom_site_aniso_U_11
_atom_site_aniso_U_22
_atom_site_aniso_U_33
_atom_site_aniso_U_12
_atom_site_aniso_U_13
_atom_site_aniso_U_23
N1 0.0571(19) 0.0329(18) 0.0359(17) 0.0049(14) 0.0135(14) 0.0042(13)
O1 0.085(2) 0.0431(18) 0.0772(19) 0.0212(15) 0.0280(16) 0.0116(14)
O2 0.0771(19) 0.0545(18) 0.0542(17) 0.0051(15) 0.0020(14) 0.0155(14)
O3 0.081(2) 0.0406(17) 0.093(2) -0.0135(15) 0.0198(17) 0.0097(15)
O4 0.0692(19) 0.061(2) 0.080(2) -0.0239(17) 0.0171(15) -0.0025(15)
C1 0.045(2) 0.032(2) 0.040(2) -0.0010(17) 0.0122(17) 0.0021(16)
C2 0.073(3) 0.039(2) 0.042(2) 0.0074(19) 0.021(2) 0.0046(17)
C3 0.068(3) 0.036(2) 0.043(2) 0.004(2) 0.0111(19) -0.0001(17)
C4 0.066(3) 0.051(3) 0.049(2) 0.008(2) 0.022(2) -0.0032(19)
C5 0.043(2) 0.041(2) 0.053(2) 0.0018(18) 0.0128(18) 0.0017(19)
C6 0.040(2) 0.035(2) 0.042(2) 0.0031(16) 0.0123(16) 0.0015(16)
C7 0.041(2) 0.039(2) 0.043(2) 0.0034(17) 0.0088(17) 0.0061(17)
C8 0.042(2) 0.037(2) 0.038(2) -0.0010(17) 0.0075(16) 0.0043(16)
C9 0.049(2) 0.047(2) 0.047(2) -0.0054(19) 0.0072(18) 0.0058(19)
C10 0.064(3) 0.059(3) 0.043(2) -0.005(2) 0.0090(19) 0.0058(19)
C11 0.056(2) 0.052(2) 0.040(2) -0.003(2) 0.0127(18) -0.0005(18)
C12 0.063(3) 0.044(2) 0.041(2) -0.0014(19) 0.0144(19) 0.0001(17)
C13 0.044(2) 0.040(2) 0.038(2) -0.0028(17) 0.0110(17) 0.0015(17)
C14 0.047(2) 0.034(2) 0.037(2) 0.0069(18) 0.0098(18) 0.0021(16)
C15 0.049(2) 0.039(2) 0.048(2) -0.0010(18) 0.0118(18) 0.0054(17)
C16 0.068(3) 0.041(2) 0.055(2) 0.004(2) 0.019(2) 0.0076(19)
C17 0.077(3) 0.048(3) 0.042(2) 0.022(2) 0.016(2) 0.0038(19)
C18 0.060(3) 0.080(3) 0.050(3) 0.030(3) -0.005(2) 0.000(2)
C19 0.051(3) 0.055(3) 0.055(2) 0.001(2) 0.008(2) -0.003(2)
C20 0.137(4) 0.068(3) 0.067(3) 0.055(3) 0.018(3) 0.017(2)
C21 0.141(4) 0.051(3) 0.044(2) 0.007(3) 0.029(3) -0.003(2)
C22 0.082(3) 0.061(3) 0.077(3) 0.002(2) -0.012(3) 0.005(2)
C23 0.095(3) 0.065(3) 0.048(2) -0.001(3) 0.019(2) -0.002(2)
C24 0.061(3) 0.082(3) 0.071(3) -0.010(2) 0.025(2) -0.009(2)
C25 0.046(2) 0.036(2) 0.038(2) -0.0022(17) 0.0087(17) 0.0043(16)
C26 0.048(2) 0.038(2) 0.045(2) -0.0003(18) 0.0069(18) 0.0083(17)
C27 0.062(3) 0.035(2) 0.047(2) -0.004(2) 0.017(2) 0.0045(17)
C28 0.056(3) 0.048(3) 0.045(2) -0.013(2) 0.0188(19) -0.0056(18)
C29 0.044(2) 0.060(3) 0.058(2) -0.002(2) 0.0090(19) 0.005(2)
C30 0.050(2) 0.042(2) 0.059(2) 0.003(2) 0.013(2) 0.0099(18)
C31 0.098(4) 0.052(3) 0.080(3) -0.021(3) 0.044(3) -0.010(2)

loop_
_atom_type_symbol
_atom_type_description
_atom_type_scat_dispersion_real
_atom_type_scat_dispersion_imag
_atom_type_scat_source
C C 0.0033 0.0016 'International Tables Vol C Tables 4.2.6.8 and 6.1.1.4'
H H 0.0000 0.0000 'International Tables Vol C Tables 4.2.6.8 and 6.1.1.4'
N N 0.0061 0.0033 'International Tables Vol C Tables 4.2.6.8 and 6.1.1.4'
O O 0.0106 0.0060 'International Tables Vol C Tables 4.2.6.8 and 6.1.1.4'

loop_
_geom_angle_atom_site_label_1
_geom_angle_atom_site_label_2
_geom_angle_atom_site_label_3
_geom_angle
C13 N1 C1 120.1(3)
C13 N1 C14 120.4(3)
C1 N1 C14 119.0(3)
C27 O3 C31 106.0(3)
C28 O4 C31 105.1(3)
C6 C1 N1 120.0(3)
C6 C1 C2 123.0(3)
N1 C1 C2 117.0(3)
C1 C2 C3 113.3(3)
C1 C2 H2A 108.9
C3 C2 H2A 108.9
C1 C2 H2B 108.9
C3 C2 H2B 108.9
H2A C2 H2B 107.7
C4 C3 C2 108.1(3)
C4 C3 C22 109.8(3)
C2 C3 C22 110.6(3)
C4 C3 C21 110.5(3)
C2 C3 C21 108.7(3)
C22 C3 C21 109.1(3)
C5 C4 C3 112.7(3)
C5 C4 H4A 109.1
C3 C4 H4A 109.1
C5 C4 H4B 109.1
C3 C4 H4B 109.1
H4A C4 H4B 107.8
O1 C5 C6 120.8(3)
O1 C5 C4 120.9(3)
C6 C5 C4 118.3(3)
C1 C6 C5 119.8(3)
C1 C6 C7 122.9(3)
C5 C6 C7 117.3(3)
C6 C7 C8 109.4(3)
C6 C7 C25 112.4(3)
C8 C7 C25 111.0(3)
C6 C7 H7 108.0
C8 C7 H7 108.0
C25 C7 H7 108.0
C13 C8 C9 119.8(3)
C13 C8 C7 122.6(3)
C9 C8 C7 117.5(3)
O2 C9 C8 120.6(3)
O2 C9 C10 120.4(3)
C8 C9 C10 118.9(3)
C9 C10 C11 114.8(3)
C9 C10 H10A 108.6
C11 C10 H10A 108.6
C9 C10 H10B 108.6
C11 C10 H10B 108.6
H10A C10 H10B 107.5
C10 C11 C24 110.4(3)
C10 C11 C23 110.4(3)
C24 C11 C23 109.5(3)
C10 C11 C12 107.3(3)
C24 C11 C12 110.0(3)
C23 C11 C12 109.2(3)
C13 C12 C11 113.2(3)
C13 C12 H12A 108.9
C11 C12 H12A 108.9
C13 C12 H12B 108.9
C11 C12 H12B 108.9
H12A C12 H12B 107.8
C8 C13 N1 120.4(3)
C8 C13 C12 122.4(3)
N1 C13 C12 117.2(3)
C15 C14 C19 119.6(3)
C15 C14 N1 120.8(3)
C19 C14 N1 119.6(3)
C14 C15 C16 119.9(3)
C14 C15 H15 120.0
C16 C15 H15 120.0
C17 C16 C15 121.5(4)
C17 C16 H16 119.2
C15 C16 H16 119.2
C16 C17 C18 118.3(4)
C16 C17 C20 121.0(4)
C18 C17 C20 120.7(4)
C17 C18 C19 121.2(4)
C17 C18 H18 119.4
C19 C18 H18 119.4
C14 C19 C18 119.5(4)
C14 C19 H19 120.3
C18 C19 H19 120.3
C17 C20 H20A 109.5
C17 C20 H20B 109.5
H20A C20 H20B 109.5
C17 C20 H20C 109.5
H20A C20 H20C 109.5
H20B C20 H20C 109.5
C3 C21 H21A 109.5
C3 C21 H21B 109.5
H21A C21 H21B 109.5
C3 C21 H21C 109.5
H21A C21 H21C 109.5
H21B C21 H21C 109.5
C3 C22 H22A 109.5
C3 C22 H22B 109.5
H22A C22 H22B 109.5
C3 C22 H22C 109.5
H22A C22 H22C 109.5
H22B C22 H22C 109.5
C11 C23 H23A 109.5
C11 C23 H23B 109.5
H23A C23 H23B 109.5
C11 C23 H23C 109.5
H23A C23 H23C 109.5
H23B C23 H23C 109.5
C11 C24 H24A 109.5
C11 C24 H24B 109.5
H24A C24 H24B 109.5
C11 C24 H24C 109.5
H24A C24 H24C 109.5
H24B C24 H24C 109.5
C30 C25 C26 119.2(3)
C30 C25 C7 120.5(3)
C26 C25 C7 120.3(3)
C27 C26 C25 118.0(3)
C27 C26 H26 121.0
C25 C26 H26 121.0
C26 C27 C28 121.8(3)
C26 C27 O3 128.5(4)
C28 C27 O3 109.6(3)
C29 C28 C27 122.1(3)
C29 C28 O4 127.5(4)
C27 C28 O4 110.4(3)
C28 C29 C30 116.4(3)
C28 C29 H29 121.8
C30 C29 H29 121.8
C25 C30 C29 122.4(3)
C25 C30 H30 118.8
C29 C30 H30 118.8
O3 C31 O4 108.8(3)
O3 C31 H31A 109.9
O4 C31 H31A 109.9
O3 C31 H31B 109.9
O4 C31 H31B 109.9
H31A C31 H31B 108.3

loop_
_geom_bond_atom_site_label_1
_geom_bond_atom_site_label_2
_geom_bond_distance
N1 C13 1.398(4)
N1 C1 1.407(4)
N1 C14 1.453(4)
O1 C5 1.233(4)
O2 C9 1.234(4)
O3 C27 1.380(4)
O3 C31 1.417(5)
O4 C28 1.382(4)
O4 C31 1.429(5)
C1 C6 1.350(4)
C1 C2 1.497(4)
C2 C3 1.527(4)
C2 H2A 0.9700
C2 H2B 0.9700
C3 C4 1.520(5)
C3 C22 1.528(5)
C3 C21 1.531(5)
C4 C5 1.494(4)
C4 H4A 0.9700
C4 H4B 0.9700
C5 C6 1.460(4)
C6 C7 1.506(4)
C7 C8 1.508(4)
C7 C25 1.521(4)
C7 H7 0.9800
C8 C13 1.348(4)
C8 C9 1.452(4)
C9 C10 1.501(5)
C10 C11 1.521(5)
C10 H10A 0.9700
C10 H10B 0.9700
C11 C24 1.527(5)
C11 C23 1.531(5)
C11 C12 1.533(4)
C12 C13 1.506(4)
C12 H12A 0.9700
C12 H12B 0.9700
C14 C15 1.376(4)
C14 C19 1.381(4)
C15 C16 1.382(4)
C15 H15 0.9300
C16 C17 1.364(5)
C16 H16 0.9300
C17 C18 1.381(5)
C17 C20 1.514(5)
C18 C19 1.385(5)
C18 H18 0.9300
C19 H19 0.9300
C20 H20A 0.9600
C20 H20B 0.9600
C20 H20C 0.9600
C21 H21A 0.9600
C21 H21B 0.9600
C21 H21C 0.9600
C22 H22A 0.9600
C22 H22B 0.9600
C22 H22C 0.9600
C23 H23A 0.9600
C23 H23B 0.9600
C23 H23C 0.9600
C24 H24A 0.9600
C24 H24B 0.9600
C24 H24C 0.9600
C25 C30 1.384(4)
C25 C26 1.394(4)
C26 C27 1.362(4)
C26 H26 0.9300
C27 C28 1.370(5)
C28 C29 1.359(5)
C29 C30 1.393(4)
C29 H29 0.9300
C30 H30 0.9300
C31 H31A 0.9700
C31 H31B 0.9700

loop_
_geom_torsion_atom_site_label_1
_geom_torsion_atom_site_label_2
_geom_torsion_atom_site_label_3
_geom_torsion_atom_site_label_4
_geom_torsion
C13 N1 C1 C6 -10.5(5)
C14 N1 C1 C6 177.6(3)
C13 N1 C1 C2 167.6(3)
C14 N1 C1 C2 -4.3(4)
C6 C1 C2 C3 -20.7(5)
N1 C1 C2 C3 161.2(3)
C1 C2 C3 C4 49.0(4)
C1 C2 C3 C22 -71.2(4)
C1 C2 C3 C21 169.0(3)
C2 C3 C4 C5 -55.9(4)
C22 C3 C4 C5 64.9(4)
C21 C3 C4 C5 -174.7(3)
C3 C4 C5 O1 -147.4(3)
C3 C4 C5 C6 34.3(4)
N1 C1 C6 C5 174.2(3)
C2 C1 C6 C5 -3.8(5)
N1 C1 C6 C7 -6.2(5)
C2 C1 C6 C7 175.8(3)
O1 C5 C6 C1 178.5(3)
C4 C5 C6 C1 -3.1(5)
O1 C5 C6 C7 -1.1(5)
C4 C5 C6 C7 177.3(3)
C1 C6 C7 C8 20.9(4)
C5 C6 C7 C8 -159.5(3)
C1 C6 C7 C25 -102.9(4)
C5 C6 C7 C25 76.7(4)
C6 C7 C8 C13 -21.9(4)
C25 C7 C8 C13 102.7(4)
C6 C7 C8 C9 160.0(3)
C25 C7 C8 C9 -75.4(4)
C13 C8 C9 O2 172.4(3)
C7 C8 C9 O2 -9.5(5)
C13 C8 C9 C10 -5.9(5)
C7 C8 C9 C10 172.2(3)
O2 C9 C10 C11 157.5(3)
C8 C9 C10 C11 -24.2(5)
C9 C10 C11 C24 -68.8(4)
C9 C10 C11 C23 170.0(3)
C9 C10 C11 C12 51.1(4)
C10 C11 C12 C13 -51.2(4)
C24 C11 C12 C13 68.9(4)
C23 C11 C12 C13 -170.9(3)
C9 C8 C13 N1 -173.8(3)
C7 C8 C13 N1 8.2(5)
C9 C8 C13 C12 5.0(5)
C7 C8 C13 C12 -173.0(3)
C1 N1 C13 C8 9.5(5)
C14 N1 C13 C8 -178.7(3)
C1 N1 C13 C12 -169.3(3)
C14 N1 C13 C12 2.4(4)
C11 C12 C13 C8 25.4(5)
C11 C12 C13 N1 -155.8(3)
C13 N1 C14 C15 -78.8(4)
C1 N1 C14 C15 93.1(4)
C13 N1 C14 C19 101.7(4)
C1 N1 C14 C19 -86.5(4)
C19 C14 C15 C16 0.8(5)
N1 C14 C15 C16 -178.8(3)
C14 C15 C16 C17 0.6(5)
C15 C16 C17 C18 -1.4(5)
C15 C16 C17 C20 179.3(3)
C16 C17 C18 C19 0.7(6)
C20 C17 C18 C19 -179.9(3)
C15 C14 C19 C18 -1.3(5)
N1 C14 C19 C18 178.2(3)
C17 C18 C19 C14 0.6(6)
C6 C7 C25 C30 62.9(4)
C8 C7 C25 C30 -60.0(4)
C6 C7 C25 C26 -117.5(3)
C8 C7 C25 C26 119.7(3)
C30 C25 C26 C27 -0.1(5)
C7 C25 C26 C27 -179.7(3)
C25 C26 C27 C28 -0.2(5)
C25 C26 C27 O3 -180.0(3)
C31 O3 C27 C26 177.2(4)
C31 O3 C27 C28 -2.6(4)
C26 C27 C28 C29 0.1(5)
O3 C27 C28 C29 179.9(3)
C26 C27 C28 O4 -179.4(3)
O3 C27 C28 O4 0.4(4)
C31 O4 C28 C29 -177.6(4)
C31 O4 C28 C27 1.9(4)
C27 C28 C29 C30 0.3(5)
O4 C28 C29 C30 179.7(3)
C26 C25 C30 C29 0.5(5)
C7 C25 C30 C29 -179.8(3)
C28 C29 C30 C25 -0.6(5)
C27 O3 C31 O4 3.7(4)
C28 O4 C31 O3 -3.5(4)

loop_
_cod_related_entry_id
_cod_related_entry_database
_cod_related_entry_code
1 ChemSpider 3257706
